data_4086012
loop_
_publ_author_name
'Nomura, Kotohiro'
'Tewasekson, Udomchai'
'Takii, Yuki'

_publ_section_title
;
 Synthesis of Titanium Complexes Containing an Amine Triphenolate Ligand
 of the Type [TiX{(O-2,4-R2C6H2)-6-CH2}3N] and the Ti--Al Heterobimetallic
 Complexes with AlMe3: Effect of a Terminal Donor Ligand in Ethylene
 Polymerization
;
_journal_issue 13
_journal_name_full Organometallics
_journal_page_first 3272
_journal_paper_doi 10.1021/acs.organomet.5b00303
_journal_volume 34
_journal_year 2015
_chemical_formula_moiety 'C35 H50 Al Cl2 N O4 Ti'
_chemical_formula_sum 'C35 H50 Al Cl2 N O4 Ti'
_chemical_formula_weight 694.57
_space_group_IT_number 2
_symmetry_cell_setting triclinic
_symmetry_Int_Tables_number 2
_symmetry_space_group_name_Hall '-P 1'
_symmetry_space_group_name_H-M 'P -1'
_atom_sites_solution_hydrogens geom
_atom_sites_solution_primary direct
_atom_sites_solution_secondary difmap
_cell_angle_alpha 77.075(11)
_cell_angle_beta 81.444(8)
_cell_angle_gamma 83.505(10)
_cell_formula_units_Z 2
_cell_length_a 9.537(4)
_cell_length_b 11.805(5)
_cell_length_c 16.938(7)
_cell_measurement_reflns_used 5103
_cell_measurement_temperature 273
_cell_measurement_theta_max 27.49
_cell_measurement_theta_min 3.08
_cell_volume 1831.6(13)
_computing_cell_refinement 'CrystalClear-SM Expert 2.0 r15'
_computing_data_collection 'CrystalClear-SM Expert 2.0 r15 (Rigaku, 2011)'
_computing_data_reduction 'CrystalClear-SM Expert 2.0 r15'
_computing_molecular_graphics 'CrystalStructure 4.0'
_computing_publication_material 'CrystalStructure 4.0 (Rigaku, 2010)'
_computing_structure_refinement 'SHELXL97 (Sheldrick, 2008)'
_computing_structure_solution 'SIR92 (Altomare, et al., 1994)'
_diffrn_ambient_temperature 273
_diffrn_detector_area_resol_mean 13.653
_diffrn_measured_fraction_theta_full 0.988
_diffrn_measured_fraction_theta_max 0.988
_diffrn_measurement_device_type 'Rigaku XtaLAB mini'
_diffrn_measurement_method \w
_diffrn_radiation_type 'Mo K\a'
_diffrn_radiation_wavelength 0.71075
_diffrn_reflns_av_R_equivalents 0.0243
_diffrn_reflns_limit_h_max 12
_diffrn_reflns_limit_h_min -12
_diffrn_reflns_limit_k_max 15
_diffrn_reflns_limit_k_min -15
_diffrn_reflns_limit_l_max 21
_diffrn_reflns_limit_l_min -21
_diffrn_reflns_number 17857
_diffrn_reflns_theta_full 27.49
_diffrn_reflns_theta_max 27.48
_diffrn_standards_number 0
_exptl_absorpt_coefficient_mu 0.440
_exptl_absorpt_correction_T_max 0.936
_exptl_absorpt_correction_T_min 0.830
_exptl_absorpt_correction_type multi-scan
_exptl_absorpt_process_details 'REQAB (Rigaku, 1998)'
_exptl_crystal_colour orange
_exptl_crystal_density_diffrn 1.259
_exptl_crystal_density_method 'not measured'
_exptl_crystal_description prism
_exptl_crystal_F_000 736.00
_exptl_crystal_size_max 0.200
_exptl_crystal_size_mid 0.180
_exptl_crystal_size_min 0.150
_refine_diff_density_max 1.640
_refine_diff_density_min -1.100
_refine_ls_extinction_method none
_refine_ls_goodness_of_fit_ref 1.041
_refine_ls_hydrogen_treatment constr
_refine_ls_number_parameters 397
_refine_ls_number_reflns 8324
_refine_ls_number_restraints 0
_refine_ls_R_factor_gt 0.0539
_refine_ls_shift/su_max 0.001
_refine_ls_structure_factor_coef Fsqd
_refine_ls_weighting_details 'w = 1/[\s^2^(Fo^2^)+(0.0822P)^2^+2.2500P] where P=(Fo^2^+2Fc^2^)/3'
_refine_ls_weighting_scheme calc
_refine_ls_wR_factor_ref 0.1530
_reflns_number_gt 7117
_reflns_number_total 8324
_reflns_threshold_expression F^2^>2.0\s(F^2^)
_cod_data_source_file om5b00303_si_003.cif
_cod_data_source_block 1
_cod_depositor_comments 'Adding full bibliography for 4086012--4086013.cif.'
_cod_database_code 4086012

loop_
_symmetry_equiv_pos_site_id
_symmetry_equiv_pos_as_xyz
1 +X,+Y,+Z
2 -X,-Y,-Z

loop_
_atom_site_label
_atom_site_type_symbol
_atom_site_fract_x
_atom_site_fract_y
_atom_site_fract_z
_atom_site_U_iso_or_equiv
_atom_site_adp_type
_atom_site_occupancy
_atom_site_symmetry_multiplicity
_atom_site_calc_flag
_atom_site_refinement_flags
Ti1 Ti 0.69565(4) 0.29166(3) 0.20502(2) 0.01260(11) Uani 1.0 2 d .
Cl1 Cl 1.36443(10) 0.72609(8) 0.24317(7) 0.0551(3) Uani 1.0 2 d .
Cl2 Cl 1.10908(11) 0.84662(7) 0.17711(7) 0.0562(3) Uani 1.0 2 d .
Al1 Al 0.57055(7) 0.05999(6) 0.28941(4) 0.01723(16) Uani 1.0 2 d .
O1 O 0.60878(17) 0.14608(14) 0.18493(9) 0.0180(4) Uani 1.0 2 d .
O2 O 0.66146(16) 0.17514(13) 0.31376(9) 0.0149(3) Uani 1.0 2 d .
O3 O 0.77386(16) 0.33304(13) 0.09869(9) 0.0158(3) Uani 1.0 2 d .
O4 O 0.76451(16) 0.39408(13) 0.25451(9) 0.0154(3) Uani 1.0 2 d .
N1 N 0.94176(19) 0.20201(15) 0.21515(10) 0.0126(4) Uani 1.0 2 d .
C1 C 0.4963(3) 0.3912(2) 0.20495(15) 0.0211(5) Uani 1.0 2 d .
C2 C 0.3698(3) 0.0665(3) 0.33851(17) 0.0277(6) Uani 1.0 2 d .
C3 C 0.6754(3) -0.0949(2) 0.31091(16) 0.0251(5) Uani 1.0 2 d .
C4 C 0.9533(3) 0.10692(18) 0.28944(12) 0.0144(4) Uani 1.0 2 d .
C5 C 0.8840(3) 0.14107(18) 0.36813(12) 0.0144(4) Uani 1.0 2 d .
C6 C 0.9620(3) 0.14101(18) 0.43134(13) 0.0172(5) Uani 1.0 2 d .
C7 C 0.8971(3) 0.17384(19) 0.50329(13) 0.0200(5) Uani 1.0 2 d .
C8 C 0.7511(3) 0.2061(2) 0.51096(13) 0.0214(5) Uani 1.0 2 d .
C9 C 0.6683(3) 0.2061(2) 0.44953(13) 0.0185(5) Uani 1.0 2 d .
C10 C 0.7377(3) 0.17278(18) 0.37846(12) 0.0144(4) Uani 1.0 2 d .
C11 C 0.9839(3) 0.1769(3) 0.57013(15) 0.0280(6) Uani 1.0 2 d .
C12 C 0.5106(3) 0.2433(3) 0.45878(16) 0.0289(6) Uani 1.0 2 d .
C13 C 0.9892(3) 0.14768(18) 0.14258(12) 0.0141(4) Uani 1.0 2 d .
C14 C 0.9981(3) 0.23362(18) 0.06113(12) 0.0144(4) Uani 1.0 2 d .
C15 C 1.1164(3) 0.22554(19) 0.00202(13) 0.0167(4) Uani 1.0 2 d .
C16 C 1.1269(3) 0.3015(2) -0.07443(13) 0.0178(5) Uani 1.0 2 d .
C17 C 1.0147(3) 0.38675(19) -0.09125(13) 0.0177(5) Uani 1.0 2 d .
C18 C 0.8950(3) 0.39867(18) -0.03415(13) 0.0158(4) Uani 1.0 2 d .
C19 C 0.8883(3) 0.32116(18) 0.04240(12) 0.0141(4) Uani 1.0 2 d .
C20 C 1.2557(3) 0.2939(3) -0.13787(14) 0.0256(5) Uani 1.0 2 d .
C21 C 0.7750(3) 0.4913(2) -0.05198(14) 0.0195(5) Uani 1.0 2 d .
C22 C 1.0411(3) 0.29311(18) 0.21089(12) 0.0145(4) Uani 1.0 2 d .
C23 C 1.0080(3) 0.36558(17) 0.27526(12) 0.0136(4) Uani 1.0 2 d .
C24 C 1.1175(3) 0.39044(19) 0.31344(13) 0.0155(4) Uani 1.0 2 d .
C25 C 1.0924(3) 0.4658(2) 0.36796(13) 0.0177(5) Uani 1.0 2 d .
C26 C 0.9534(3) 0.51578(19) 0.38355(13) 0.0185(5) Uani 1.0 2 d .
C27 C 0.8408(3) 0.49210(19) 0.34758(13) 0.0167(5) Uani 1.0 2 d .
C28 C 0.8699(3) 0.41684(18) 0.29222(12) 0.0138(4) Uani 1.0 2 d .
C29 C 1.2129(3) 0.4903(3) 0.40938(15) 0.0244(5) Uani 1.0 2 d .
C30 C 0.6903(3) 0.5433(2) 0.36767(15) 0.0222(5) Uani 1.0 2 d .
C31 C 0.5669(3) 0.1169(2) 0.11213(14) 0.0221(5) Uani 1.0 2 d .
C32 C 0.4994(3) 0.2259(3) 0.05955(16) 0.0309(6) Uani 1.0 2 d .
C33 C 0.6985(3) 0.0667(3) 0.06433(16) 0.0301(6) Uani 1.0 2 d .
C34 C 0.4581(3) 0.0256(3) 0.14039(17) 0.0328(6) Uani 1.0 2 d .
C35 C 1.2074(4) 0.7124(3) 0.2036(3) 0.0462(8) Uani 1.0 2 d .
H1A H 0.4427 0.3700 0.1676 0.0253 Uiso 1.0 2 calc R
H1B H 0.5112 0.4726 0.1884 0.0253 Uiso 1.0 2 calc R
H1C H 0.4448 0.3760 0.2589 0.0253 Uiso 1.0 2 calc R
H2A H 0.3134 0.0382 0.3058 0.0333 Uiso 1.0 2 calc R
H2B H 0.3367 0.1457 0.3410 0.0333 Uiso 1.0 2 calc R
H2C H 0.3617 0.0189 0.3927 0.0333 Uiso 1.0 2 calc R
H3A H 0.7758 -0.0863 0.3018 0.0301 Uiso 1.0 2 calc R
H3B H 0.6525 -0.1405 0.2749 0.0301 Uiso 1.0 2 calc R
H3C H 0.6491 -0.1335 0.3665 0.0301 Uiso 1.0 2 calc R
H4A H 1.0531 0.0834 0.2938 0.0172 Uiso 1.0 2 calc R
H4B H 0.9095 0.0400 0.2827 0.0172 Uiso 1.0 2 calc R
H6 H 1.0591 0.1187 0.4256 0.0206 Uiso 1.0 2 calc R
H8 H 0.7074 0.2283 0.5587 0.0256 Uiso 1.0 2 calc R
H11A H 0.9476 0.1257 0.6196 0.0336 Uiso 1.0 2 calc R
H11B H 0.9779 0.2550 0.5788 0.0336 Uiso 1.0 2 calc R
H11C H 1.0814 0.1518 0.5545 0.0336 Uiso 1.0 2 calc R
H12A H 0.4578 0.1764 0.4657 0.0347 Uiso 1.0 2 calc R
H12B H 0.4879 0.2991 0.4108 0.0347 Uiso 1.0 2 calc R
H12C H 0.4860 0.2779 0.5057 0.0347 Uiso 1.0 2 calc R
H13A H 0.9236 0.0908 0.1422 0.0169 Uiso 1.0 2 calc R
H13B H 1.0821 0.1063 0.1486 0.0169 Uiso 1.0 2 calc R
H15 H 1.1898 0.1681 0.0140 0.0201 Uiso 1.0 2 calc R
H17 H 1.0199 0.4372 -0.1422 0.0213 Uiso 1.0 2 calc R
H20A H 1.2664 0.2182 -0.1512 0.0307 Uiso 1.0 2 calc R
H20B H 1.3393 0.3058 -0.1164 0.0307 Uiso 1.0 2 calc R
H20C H 1.2431 0.3527 -0.1862 0.0307 Uiso 1.0 2 calc R
H21A H 0.7765 0.5173 -0.1100 0.0234 Uiso 1.0 2 calc R
H21B H 0.7860 0.5561 -0.0284 0.0234 Uiso 1.0 2 calc R
H21C H 0.6859 0.4597 -0.0289 0.0234 Uiso 1.0 2 calc R
H22A H 1.0423 0.3453 0.1577 0.0173 Uiso 1.0 2 calc R
H22B H 1.1362 0.2549 0.2144 0.0173 Uiso 1.0 2 calc R
H24 H 1.2090 0.3562 0.3024 0.0186 Uiso 1.0 2 calc R
H26 H 0.9357 0.5667 0.4193 0.0222 Uiso 1.0 2 calc R
H29A H 1.2373 0.4228 0.4500 0.0293 Uiso 1.0 2 calc R
H29B H 1.1833 0.5554 0.4350 0.0293 Uiso 1.0 2 calc R
H29C H 1.2943 0.5081 0.3694 0.0293 Uiso 1.0 2 calc R
H30A H 0.6875 0.6269 0.3535 0.0267 Uiso 1.0 2 calc R
H30B H 0.6600 0.5186 0.4250 0.0267 Uiso 1.0 2 calc R
H30C H 0.6281 0.5169 0.3372 0.0267 Uiso 1.0 2 calc R
H32A H 0.5653 0.2851 0.0447 0.0370 Uiso 1.0 2 calc R
H32B H 0.4144 0.2540 0.0899 0.0370 Uiso 1.0 2 calc R
H32C H 0.4760 0.2070 0.0111 0.0370 Uiso 1.0 2 calc R
H33A H 0.7652 0.1250 0.0452 0.0361 Uiso 1.0 2 calc R
H33B H 0.6714 0.0428 0.0185 0.0361 Uiso 1.0 2 calc R
H33C H 0.7418 0.0005 0.0992 0.0361 Uiso 1.0 2 calc R
H34A H 0.5009 -0.0435 0.1726 0.0393 Uiso 1.0 2 calc R
H34B H 0.4278 0.0069 0.0936 0.0393 Uiso 1.0 2 calc R
H34C H 0.3775 0.0562 0.1727 0.0393 Uiso 1.0 2 calc R
H35A H 1.2324 0.6786 0.1556 0.0554 Uiso 1.0 2 calc R
H35B H 1.1490 0.6597 0.2440 0.0554 Uiso 1.0 2 calc R

loop_
_atom_site_aniso_label
_atom_site_aniso_U_11
_atom_site_aniso_U_22
_atom_site_aniso_U_33
_atom_site_aniso_U_12
_atom_site_aniso_U_13
_atom_site_aniso_U_23
Ti1 0.01094(19) 0.01388(19) 0.01202(18) -0.00050(13) -0.00195(13) -0.00068(13)
Cl1 0.0428(5) 0.0404(5) 0.0783(7) -0.0112(4) -0.0137(5) 0.0033(4)
Cl2 0.0606(6) 0.0329(4) 0.0779(7) 0.0065(4) -0.0243(5) -0.0121(4)
Al1 0.0144(3) 0.0164(4) 0.0199(4) -0.0032(3) -0.0043(3) 0.0008(3)
O1 0.0193(8) 0.0189(8) 0.0174(8) -0.0043(6) -0.0078(6) -0.0023(6)
O2 0.0129(7) 0.0177(8) 0.0135(7) -0.0016(6) -0.0037(6) -0.0006(6)
O3 0.0140(7) 0.0187(8) 0.0133(7) 0.0012(6) -0.0022(6) -0.0012(6)
O4 0.0139(7) 0.0160(7) 0.0167(7) 0.0001(6) -0.0040(6) -0.0033(6)
N1 0.0148(9) 0.0119(8) 0.0113(8) -0.0012(7) -0.0023(7) -0.0021(7)
C1 0.0133(10) 0.0247(12) 0.0238(11) 0.0044(9) -0.0033(9) -0.0041(9)
C2 0.0171(11) 0.0260(13) 0.0366(14) -0.0058(10) -0.0021(10) 0.0019(11)
C3 0.0250(12) 0.0194(11) 0.0316(13) -0.0026(10) -0.0102(10) -0.0019(10)
C4 0.0143(10) 0.0141(10) 0.0136(10) 0.0006(8) -0.0038(8) -0.0001(8)
C5 0.0175(10) 0.0120(9) 0.0129(9) -0.0029(8) -0.0022(8) 0.0002(8)
C6 0.0184(11) 0.0142(10) 0.0182(10) -0.0021(8) -0.0058(9) 0.0007(8)
C7 0.0295(12) 0.0147(10) 0.0153(10) -0.0015(9) -0.0082(9) 0.0010(8)
C8 0.0308(13) 0.0185(11) 0.0127(10) 0.0003(9) -0.0000(9) -0.0020(8)
C9 0.0204(11) 0.0186(11) 0.0142(10) -0.0011(9) 0.0008(8) -0.0010(8)
C10 0.0166(10) 0.0137(10) 0.0121(9) -0.0021(8) -0.0041(8) 0.0012(8)
C11 0.0415(15) 0.0244(13) 0.0211(12) 0.0012(11) -0.0150(11) -0.0060(10)
C12 0.0214(12) 0.0390(15) 0.0226(12) 0.0049(11) 0.0035(10) -0.0066(11)
C13 0.0154(10) 0.0131(10) 0.0134(9) 0.0010(8) -0.0024(8) -0.0028(8)
C14 0.0160(10) 0.0147(10) 0.0131(9) -0.0005(8) -0.0035(8) -0.0038(8)
C15 0.0181(11) 0.0168(10) 0.0158(10) 0.0002(8) -0.0029(8) -0.0046(8)
C16 0.0186(11) 0.0204(11) 0.0149(10) -0.0024(9) 0.0004(8) -0.0060(9)
C17 0.0214(11) 0.0180(11) 0.0132(10) -0.0042(9) -0.0023(8) -0.0008(8)
C18 0.0190(11) 0.0142(10) 0.0150(10) -0.0020(8) -0.0047(8) -0.0024(8)
C19 0.0154(10) 0.0149(10) 0.0125(9) -0.0026(8) -0.0021(8) -0.0027(8)
C20 0.0255(12) 0.0283(13) 0.0187(11) 0.0013(10) 0.0048(10) -0.0030(10)
C21 0.0210(11) 0.0190(11) 0.0166(10) 0.0002(9) -0.0046(9) 0.0008(8)
C22 0.0131(10) 0.0161(10) 0.0141(10) -0.0027(8) -0.0007(8) -0.0028(8)
C23 0.0153(10) 0.0107(9) 0.0131(9) -0.0019(8) -0.0005(8) 0.0001(8)
C24 0.0141(10) 0.0157(10) 0.0160(10) -0.0021(8) -0.0010(8) -0.0019(8)
C25 0.0193(11) 0.0185(11) 0.0160(10) -0.0056(9) -0.0021(8) -0.0028(8)
C26 0.0227(11) 0.0179(11) 0.0162(10) -0.0034(9) -0.0006(9) -0.0069(8)
C27 0.0187(11) 0.0155(10) 0.0149(10) -0.0012(8) -0.0005(8) -0.0021(8)
C28 0.0150(10) 0.0142(10) 0.0115(9) -0.0022(8) -0.0026(8) 0.0000(8)
C29 0.0215(12) 0.0319(13) 0.0238(12) -0.0055(10) -0.0049(10) -0.0111(10)
C30 0.0199(11) 0.0240(12) 0.0223(11) 0.0042(9) -0.0004(9) -0.0086(9)
C31 0.0254(12) 0.0247(12) 0.0194(11) -0.0061(10) -0.0102(9) -0.0045(9)
C32 0.0376(15) 0.0303(14) 0.0278(13) -0.0043(12) -0.0199(12) -0.0016(11)
C33 0.0312(14) 0.0373(15) 0.0276(13) -0.0050(11) -0.0088(11) -0.0149(11)
C34 0.0342(15) 0.0369(15) 0.0329(14) -0.0168(12) -0.0135(12) -0.0063(12)
C35 0.056(2) 0.0233(14) 0.063(3) -0.0073(14) -0.0218(17) -0.0057(14)

loop_
_atom_type_symbol
_atom_type_description
_atom_type_scat_dispersion_real
_atom_type_scat_dispersion_imag
_atom_type_scat_source
C C 0.0033 0.0016
;
International Tables for Crystallography
(1992, Vol. C, Tables 4.2.6.8 and 6.1.1.4)
;
H H 0.0000 0.0000
;
International Tables for Crystallography
(1992, Vol. C, Table 6.1.1.4)
;
Al Al 0.0645 0.0514
;
International Tables for Crystallography
(1992, Vol. C, Tables 4.2.6.8 and 6.1.1.4)
;
Cl Cl 0.1484 0.1585
;
International Tables for Crystallography
(1992, Vol. C, Tables 4.2.6.8 and 6.1.1.4)
;
N N 0.0061 0.0033
;
International Tables for Crystallography
(1992, Vol. C, Tables 4.2.6.8 and 6.1.1.4)
;
O O 0.0106 0.0060
;
International Tables for Crystallography
(1992, Vol. C, Tables 4.2.6.8 and 6.1.1.4)
;
Ti Ti 0.2776 0.4457
;
International Tables for Crystallography
(1992, Vol. C, Tables 4.2.6.8 and 6.1.1.4)
;

loop_
_geom_angle_atom_site_label_1
_geom_angle_atom_site_label_2
_geom_angle_atom_site_label_3
_geom_angle
_geom_angle_publ_flag
Al1 Ti1 O1 35.87(5) yes
Al1 Ti1 O2 35.55(6) yes
Al1 Ti1 O3 126.87(6) yes
Al1 Ti1 O4 126.87(6) yes
Al1 Ti1 N1 91.65(5) yes
Al1 Ti1 C1 94.80(7) yes
O1 Ti1 O2 71.20(7) yes
O1 Ti1 O3 92.93(7) yes
O1 Ti1 O4 162.72(6) yes
O1 Ti1 N1 97.35(7) yes
O1 Ti1 C1 92.27(9) yes
O2 Ti1 O3 152.87(7) yes
O2 Ti1 O4 91.53(8) yes
O2 Ti1 N1 80.61(6) yes
O2 Ti1 C1 100.40(8) yes
O3 Ti1 O4 103.24(8) yes
O3 Ti1 N1 79.80(7) yes
O3 Ti1 C1 102.13(8) yes
O4 Ti1 N1 79.83(7) yes
O4 Ti1 C1 90.28(10) yes
N1 Ti1 C1 170.09(9) yes
Ti1 Al1 O1 42.05(6) yes
Ti1 Al1 O2 40.19(5) yes
Ti1 Al1 C2 117.62(9) yes
Ti1 Al1 C3 126.64(9) yes
O1 Al1 O2 81.97(8) yes
O1 Al1 C2 116.20(10) yes
O1 Al1 C3 115.09(10) yes
O2 Al1 C2 110.12(11) yes
O2 Al1 C3 113.46(11) yes
C2 Al1 C3 115.37(11) yes
Ti1 O1 Al1 102.08(9) yes
Ti1 O1 C31 133.34(13) yes
Al1 O1 C31 124.17(15) yes
Ti1 O2 Al1 104.25(9) yes
Ti1 O2 C10 121.82(13) yes
Al1 O2 C10 130.50(13) yes
Ti1 O3 C19 146.69(14) yes
Ti1 O4 C28 147.22(14) yes
Ti1 N1 C4 113.07(12) yes
Ti1 N1 C13 108.11(13) yes
Ti1 N1 C22 110.60(12) yes
C4 N1 C13 106.84(16) yes
C4 N1 C22 111.07(17) yes
C13 N1 C22 106.84(15) yes
N1 C4 C5 113.91(17) yes
C4 C5 C6 121.73(19) yes
C4 C5 C10 119.6(2) yes
C6 C5 C10 118.6(2) yes
C5 C6 C7 121.2(2) yes
C6 C7 C8 118.5(3) yes
C6 C7 C11 120.5(3) yes
C8 C7 C11 121.0(2) yes
C7 C8 C9 122.3(3) yes
C8 C9 C10 117.3(2) yes
C8 C9 C12 121.3(3) yes
C10 C9 C12 121.4(3) yes
O2 C10 C5 117.97(18) yes
O2 C10 C9 119.86(19) yes
C5 C10 C9 122.1(3) yes
N1 C13 C14 114.42(17) yes
C13 C14 C15 120.11(18) yes
C13 C14 C19 121.34(17) yes
C15 C14 C19 118.54(18) yes
C14 C15 C16 121.8(2) yes
C15 C16 C17 118.1(2) yes
C15 C16 C20 121.8(2) yes
C17 C16 C20 120.17(19) yes
C16 C17 C18 122.25(19) yes
C17 C18 C19 118.18(19) yes
C17 C18 C21 122.22(18) yes
C19 C18 C21 119.60(19) yes
O3 C19 C14 120.11(17) yes
O3 C19 C18 118.71(18) yes
C14 C19 C18 121.18(18) yes
N1 C22 C23 116.37(16) yes
C22 C23 C24 119.95(19) yes
C22 C23 C28 120.5(2) yes
C24 C23 C28 119.4(2) yes
C23 C24 C25 121.3(2) yes
C24 C25 C26 118.0(3) yes
C24 C25 C29 120.3(2) yes
C26 C25 C29 121.7(3) yes
C25 C26 C27 122.5(3) yes
C26 C27 C28 118.1(2) yes
C26 C27 C30 121.7(3) yes
C28 C27 C30 120.2(3) yes
O4 C28 C23 119.4(2) yes
O4 C28 C27 119.93(19) yes
C23 C28 C27 120.7(3) yes
O1 C31 C32 109.9(2) yes
O1 C31 C33 108.8(2) yes
O1 C31 C34 108.28(19) yes
C32 C31 C33 110.8(2) yes
C32 C31 C34 109.3(3) yes
C33 C31 C34 109.7(3) yes
Cl1 C35 Cl2 112.2(2) yes
Ti1 C1 H1A 109.478 no
Ti1 C1 H1B 109.474 no
Ti1 C1 H1C 109.470 no
H1A C1 H1B 109.468 no
H1A C1 H1C 109.469 no
H1B C1 H1C 109.468 no
Al1 C2 H2A 109.473 no
Al1 C2 H2B 109.465 no
Al1 C2 H2C 109.469 no
H2A C2 H2B 109.476 no
H2A C2 H2C 109.476 no
H2B C2 H2C 109.469 no
Al1 C3 H3A 109.476 no
Al1 C3 H3B 109.471 no
Al1 C3 H3C 109.469 no
H3A C3 H3B 109.468 no
H3A C3 H3C 109.474 no
H3B C3 H3C 109.468 no
N1 C4 H4A 108.770 no
N1 C4 H4B 108.769 no
C5 C4 H4A 108.775 no
C5 C4 H4B 108.774 no
H4A C4 H4B 107.668 no
C5 C6 H6 119.422 no
C7 C6 H6 119.426 no
C7 C8 H8 118.840 no
C9 C8 H8 118.835 no
C7 C11 H11A 109.468 no
C7 C11 H11B 109.473 no
C7 C11 H11C 109.482 no
H11A C11 H11B 109.464 no
H11A C11 H11C 109.469 no
H11B C11 H11C 109.471 no
C9 C12 H12A 109.473 no
C9 C12 H12B 109.471 no
C9 C12 H12C 109.466 no
H12A C12 H12B 109.474 no
H12A C12 H12C 109.475 no
H12B C12 H12C 109.469 no
N1 C13 H13A 108.656 no
N1 C13 H13B 108.656 no
C14 C13 H13A 108.650 no
C14 C13 H13B 108.662 no
H13A C13 H13B 107.593 no
C14 C15 H15 119.104 no
C16 C15 H15 119.110 no
C16 C17 H17 118.878 no
C18 C17 H17 118.870 no
C16 C20 H20A 109.468 no
C16 C20 H20B 109.469 no
C16 C20 H20C 109.478 no
H20A C20 H20B 109.471 no
H20A C20 H20C 109.472 no
H20B C20 H20C 109.470 no
C18 C21 H21A 109.472 no
C18 C21 H21B 109.471 no
C18 C21 H21C 109.466 no
H21A C21 H21B 109.475 no
H21A C21 H21C 109.473 no
H21B C21 H21C 109.471 no
N1 C22 H22A 108.204 no
N1 C22 H22B 108.196 no
C23 C22 H22A 108.192 no
C23 C22 H22B 108.198 no
H22A C22 H22B 107.352 no
C23 C24 H24 119.346 no
C25 C24 H24 119.350 no
C25 C26 H26 118.733 no
C27 C26 H26 118.749 no
C25 C29 H29A 109.468 no
C25 C29 H29B 109.471 no
C25 C29 H29C 109.464 no
H29A C29 H29B 109.475 no
H29A C29 H29C 109.475 no
H29B C29 H29C 109.475 no
C27 C30 H30A 109.476 no
C27 C30 H30B 109.473 no
C27 C30 H30C 109.473 no
H30A C30 H30B 109.472 no
H30A C30 H30C 109.471 no
H30B C30 H30C 109.461 no
C31 C32 H32A 109.471 no
C31 C32 H32B 109.469 no
C31 C32 H32C 109.477 no
H32A C32 H32B 109.467 no
H32A C32 H32C 109.474 no
H32B C32 H32C 109.469 no
C31 C33 H33A 109.476 no
C31 C33 H33B 109.472 no
C31 C33 H33C 109.471 no
H33A C33 H33B 109.473 no
H33A C33 H33C 109.475 no
H33B C33 H33C 109.460 no
C31 C34 H34A 109.467 no
C31 C34 H34B 109.473 no
C31 C34 H34C 109.475 no
H34A C34 H34B 109.470 no
H34A C34 H34C 109.471 no
H34B C34 H34C 109.472 no
Cl1 C35 H35A 109.164 no
Cl1 C35 H35B 109.157 no
Cl2 C35 H35A 109.165 no
Cl2 C35 H35B 109.164 no
H35A C35 H35B 107.883 no

loop_
_geom_bond_atom_site_label_1
_geom_bond_atom_site_label_2
_geom_bond_distance
_geom_bond_publ_flag
Ti1 Al1 3.0705(12) yes
Ti1 O1 2.103(2) yes
Ti1 O2 2.0445(15) yes
Ti1 O3 1.8242(16) yes
Ti1 O4 1.8419(19) yes
Ti1 N1 2.477(2) yes
Ti1 C1 2.119(3) yes
Cl1 C35 1.767(5) yes
Cl2 C35 1.750(4) yes
Al1 O1 1.8398(17) yes
Al1 O2 1.842(2) yes
Al1 C2 1.971(3) yes
Al1 C3 1.968(3) yes
O1 C31 1.472(4) yes
O2 C10 1.396(3) yes
O3 C19 1.355(3) yes
O4 C28 1.349(3) yes
N1 C4 1.496(3) yes
N1 C13 1.499(3) yes
N1 C22 1.495(3) yes
C4 C5 1.514(3) yes
C5 C6 1.391(4) yes
C5 C10 1.399(3) yes
C6 C7 1.397(4) yes
C7 C8 1.396(4) yes
C7 C11 1.507(4) yes
C8 C9 1.397(4) yes
C9 C10 1.399(3) yes
C9 C12 1.513(4) yes
C13 C14 1.516(3) yes
C14 C15 1.402(3) yes
C14 C19 1.404(3) yes
C15 C16 1.397(3) yes
C16 C17 1.399(3) yes
C16 C20 1.516(4) yes
C17 C18 1.398(3) yes
C18 C19 1.407(3) yes
C18 C21 1.507(3) yes
C22 C23 1.508(4) yes
C23 C24 1.397(4) yes
C23 C28 1.403(3) yes
C24 C25 1.398(4) yes
C25 C26 1.401(4) yes
C25 C29 1.517(4) yes
C26 C27 1.394(4) yes
C27 C28 1.409(4) yes
C27 C30 1.513(4) yes
C31 C32 1.527(4) yes
C31 C33 1.526(4) yes
C31 C34 1.530(4) yes
C1 H1A 0.960 no
C1 H1B 0.960 no
C1 H1C 0.960 no
C2 H2A 0.960 no
C2 H2B 0.960 no
C2 H2C 0.960 no
C3 H3A 0.960 no
C3 H3B 0.960 no
C3 H3C 0.960 no
C4 H4A 0.970 no
C4 H4B 0.970 no
C6 H6 0.930 no
C8 H8 0.930 no
C11 H11A 0.960 no
C11 H11B 0.960 no
C11 H11C 0.960 no
C12 H12A 0.960 no
C12 H12B 0.960 no
C12 H12C 0.960 no
C13 H13A 0.970 no
C13 H13B 0.970 no
C15 H15 0.930 no
C17 H17 0.930 no
C20 H20A 0.960 no
C20 H20B 0.960 no
C20 H20C 0.960 no
C21 H21A 0.960 no
C21 H21B 0.960 no
C21 H21C 0.960 no
C22 H22A 0.970 no
C22 H22B 0.970 no
C24 H24 0.930 no
C26 H26 0.930 no
C29 H29A 0.960 no
C29 H29B 0.960 no
C29 H29C 0.960 no
C30 H30A 0.960 no
C30 H30B 0.960 no
C30 H30C 0.960 no
C32 H32A 0.960 no
C32 H32B 0.960 no
C32 H32C 0.960 no
C33 H33A 0.960 no
C33 H33B 0.960 no
C33 H33C 0.960 no
C34 H34A 0.960 no
C34 H34B 0.960 no
C34 H34C 0.960 no
C35 H35A 0.970 no
C35 H35B 0.970 no

loop_
_geom_contact_atom_site_label_1
_geom_contact_atom_site_label_2
_geom_contact_distance
_geom_contact_publ_flag
_geom_contact_site_symmetry_2
Ti1 C5 3.547(3) no .
Ti1 C14 3.597(3) no .
Ti1 C32 3.569(4) no .
Al1 C34 3.008(4) no .
O1 C13 3.594(3) no .
O2 C4 2.804(3) no .
O2 C12 2.885(4) no .
O2 C28 3.581(3) no .
O3 C13 2.876(3) no .
O3 C21 2.805(3) no .
O3 C22 3.331(3) no .
O3 C31 3.347(4) no .
O3 C32 3.246(4) no .
O3 C33 3.493(4) no .
O4 C5 3.352(3) no .
O4 C9 3.599(3) no .
O4 C10 2.972(3) no .
O4 C22 2.833(3) no .
O4 C30 2.846(4) no .
N1 C10 3.112(3) no .
N1 C19 3.040(3) no .
N1 C28 3.070(3) no .
C1 C32 3.463(5) no .
C2 C34 3.463(5) no .
C4 C23 3.106(4) no .
C5 C8 2.783(4) no .
C5 C22 3.137(3) no .
C5 C23 3.031(3) no .
C5 C28 3.217(3) no .
C6 C9 2.810(4) no .
C6 C23 3.315(3) no .
C6 C24 3.512(3) no .
C7 C10 2.785(4) no .
C10 C28 3.227(3) no .
C13 C33 3.552(4) no .
C14 C17 2.795(3) no .
C14 C22 2.875(4) no .
C15 C18 2.803(3) no .
C16 C19 2.810(3) no .
C19 C22 3.329(4) no .
C23 C26 2.782(4) no .
C24 C27 2.808(4) no .
C25 C28 2.811(4) no .
Cl2 C13 3.554(3) no 1_565
C13 Cl2 3.554(3) no 1_545
C17 C35 3.497(5) no 2_765
C35 C17 3.497(5) no 2_765
Ti1 H4B 3.5209 no .
Ti1 H13A 3.2793 no .
Ti1 H22A 3.3815 no .
Ti1 H32A 3.1697 no .
Al1 H4B 3.2015 no .
Al1 H12A 3.5363 no .
Al1 H33C 3.5677 no .
Al1 H34A 2.7394 no .
Al1 H34C 2.9057 no .
O1 H1A 2.9029 no .
O1 H1C 3.3706 no .
O1 H2A 3.4173 no .
O1 H2B 3.4172 no .
O1 H3A 3.3915 no .
O1 H3B 3.3916 no .
O1 H4B 3.4942 no .
O1 H13A 3.0141 no .
O1 H32A 2.6275 no .
O1 H32B 2.6622 no .
O1 H32C 3.2786 no .
O1 H33A 2.6491 no .
O1 H33B 3.2648 no .
O1 H33C 2.5975 no .
O1 H34A 2.6277 no .
O1 H34B 3.2628 no .
O1 H34C 2.6076 no .
O2 H1C 3.0387 no .
O2 H2B 3.1103 no .
O2 H2C 3.5095 no .
O2 H3A 3.1956 no .
O2 H3C 3.5633 no .
O2 H4B 2.7515 no .
O2 H12A 2.9863 no .
O2 H12B 2.7025 no .
O3 H1A 3.2167 no .
O3 H1B 3.2176 no .
O3 H13A 3.0345 no .
O3 H21B 3.0063 no .
O3 H21C 2.5340 no .
O3 H22A 2.9135 no .
O3 H32A 2.4780 no .
O3 H33A 2.8148 no .
O4 H1B 2.7904 no .
O4 H1C 3.0695 no .
O4 H12B 3.5338 no .
O4 H22A 2.9705 no .
O4 H30A 3.4849 no .
O4 H30B 3.4941 no .
O4 H30C 2.3864 no .
C1 H12B 3.4040 no .
C1 H30C 3.3976 no .
C1 H32A 3.1894 no .
C1 H32B 3.0308 no .
C2 H3C 3.3686 no .
C2 H12A 3.0101 no .
C2 H12B 3.5949 no .
C2 H34A 3.3713 no .
C2 H34C 2.8282 no .
C3 H2C 3.3717 no .
C3 H4B 2.8099 no .
C3 H33C 3.4941 no .
C3 H34A 2.9873 no .
C4 H3A 2.9444 no .
C4 H6 2.6875 no .
C4 H13A 2.6015 no .
C4 H13B 2.5174 no .
C4 H22A 3.2842 no .
C4 H22B 2.5977 no .
C5 H3A 3.4436 no .
C5 H22B 3.4163 no .
C6 H4A 2.5725 no .
C6 H4B 3.1410 no .
C6 H8 3.2369 no .
C6 H11A 3.1371 no .
C6 H11B 3.1205 no .
C6 H11C 2.5540 no .
C8 H6 3.2404 no .
C8 H11A 2.7650 no .
C8 H11B 2.7671 no .
C8 H11C 3.3017 no .
C8 H12A 3.0844 no .
C8 H12B 3.1925 no .
C8 H12C 2.5819 no .
C10 H3A 3.5443 no .
C10 H4A 3.3007 no .
C10 H4B 2.7459 no .
C10 H6 3.2400 no .
C10 H8 3.2276 no .
C10 H12A 2.8528 no .
C10 H12B 2.7153 no .
C10 H12C 3.3060 no .
C11 H6 2.6641 no .
C11 H8 2.6639 no .
C12 H1C 3.5138 no .
C12 H2B 3.2408 no .
C12 H2C 3.5971 no .
C12 H8 2.6745 no .
C12 H30B 3.5909 no .
C13 H4A 2.6450 no .
C13 H4B 2.4815 no .
C13 H15 2.6624 no .
C13 H22A 2.5180 no .
C13 H22B 2.5783 no .
C13 H33A 2.9545 no .
C13 H33C 3.3384 no .
C14 H22A 2.4272 no .
C14 H22B 3.1505 no .
C14 H33A 2.7613 no .
C15 H13A 3.0371 no .
C15 H13B 2.5591 no .
C15 H17 3.2359 no .
C15 H20A 2.7857 no .
C15 H20B 2.7891 no .
C15 H20C 3.3160 no .
C15 H22A 3.2160 no .
C15 H33A 3.5972 no .
C17 H15 3.2377 no .
C17 H20A 3.1388 no .
C17 H20B 3.1303 no .
C17 H20C 2.5576 no .
C17 H21A 2.6149 no .
C17 H21B 3.0265 no .
C17 H21C 3.2408 no .
C18 H32A 3.5170 no .
C18 H33A 3.4992 no .
C19 H13A 2.8766 no .
C19 H13B 3.3127 no .
C19 H15 3.2507 no .
C19 H17 3.2449 no .
C19 H21A 3.2778 no .
C19 H21B 2.8857 no .
C19 H21C 2.6373 no .
C19 H22A 2.6936 no .
C19 H32A 3.1501 no .
C19 H33A 2.7002 no .
C20 H15 2.6908 no .
C20 H17 2.6572 no .
C21 H17 2.6900 no .
C21 H32A 3.3089 no .
C22 H4A 2.5572 no .
C22 H4B 3.2789 no .
C22 H13A 3.2480 no .
C22 H13B 2.6183 no .
C22 H24 2.6541 no .
C23 H4A 3.2595 no .
C23 H6 3.4557 no .
C24 H6 3.4018 no .
C24 H22A 3.0051 no .
C24 H22B 2.5397 no .
C24 H26 3.2368 no .
C24 H29A 2.8420 no .
C24 H29B 3.2975 no .
C24 H29C 2.6951 no .
C26 H24 3.2409 no .
C26 H29A 3.0791 no .
C26 H29B 2.6009 no .
C26 H29C 3.2162 no .
C26 H30A 2.7828 no .
C26 H30B 2.7804 no .
C26 H30C 3.3101 no .
C28 H22A 2.8351 no .
C28 H22B 3.2974 no .
C28 H24 3.2541 no .
C28 H26 3.2418 no .
C28 H30A 3.1450 no .
C28 H30B 3.1363 no .
C28 H30C 2.5606 no .
C29 H24 2.6660 no .
C29 H26 2.6883 no .
C30 H12B 3.5306 no .
C30 H26 2.6791 no .
C31 H1A 3.3663 no .
C31 H13A 3.4838 no .
C32 H1A 2.7248 no .
C32 H21C 3.3907 no .
C32 H33A 2.6775 no .
C32 H33B 2.7156 no .
C32 H33C 3.3381 no .
C32 H34A 3.3243 no .
C32 H34B 2.6638 no .
C32 H34C 2.6799 no .
C33 H13A 2.7528 no .
C33 H32A 2.7161 no .
C33 H32B 3.3379 no .
C33 H32C 2.6775 no .
C33 H34A 2.6584 no .
C33 H34B 2.6996 no .
C33 H34C 3.3277 no .
C34 H2A 2.9602 no .
C34 H3B 3.3029 no .
C34 H32A 3.3242 no .
C34 H32B 2.6440 no .
C34 H32C 2.6988 no .
C34 H33A 3.3287 no .
C34 H33B 2.6644 no .
C34 H33C 2.6912 no .
H1A H2B 3.5925 no .
H1A H32A 2.5782 no .
H1A H32B 2.1625 no .
H1A H32C 3.5668 no .
H1B H30C 3.0702 no .
H1B H32A 3.5871 no .
H1C H2B 2.9842 no .
H1C H12B 2.6077 no .
H1C H30C 3.1486 no .
H1C H32B 3.5417 no .
H2A H34A 2.9320 no .
H2A H34C 2.2147 no .
H2B H12A 2.6626 no .
H2B H12B 2.9694 no .
H2B H34C 3.2121 no .
H2C H3C 3.1352 no .
H2C H12A 2.7530 no .
H3A H4A 3.4645 no .
H3A H4B 2.0117 no .
H3A H13A 3.2658 no .
H3A H33C 3.4079 no .
H3A H34A 3.5819 no .
H3B H4B 3.4594 no .
H3B H33C 3.1151 no .
H3B H34A 2.4265 no .
H3C H4B 3.3435 no .
H4A H6 2.3706 no .
H4A H13A 2.9903 no .
H4A H13B 2.3910 no .
H4A H22A 3.4188 no .
H4A H22B 2.3155 no .
H4B H6 3.3301 no .
H4B H13A 2.3069 no .
H4B H13B 2.6205 no .
H4B H22B 3.4110 no .
H6 H11A 3.3169 no .
H6 H11B 3.3035 no .
H6 H11C 2.3462 no .
H6 H22B 3.5822 no .
H6 H24 3.4148 no .
H8 H11A 2.7014 no .
H8 H11B 2.7144 no .
H8 H11C 3.5729 no .
H8 H12A 3.2246 no .
H8 H12B 3.4028 no .
H8 H12C 2.3781 no .
H11B H29A 3.5180 no .
H12B H30B 3.2897 no .
H12B H30C 2.9660 no .
H12C H30B 3.3689 no .
H13A H15 3.1608 no .
H13A H22A 3.4048 no .
H13A H22B 3.4712 no .
H13A H33A 2.3340 no .
H13A H33B 3.5822 no .
H13A H33C 2.4119 no .
H13B H15 2.3470 no .
H13B H22A 2.8403 no .
H13B H22B 2.4170 no .
H15 H20A 2.7324 no .
H15 H20B 2.7457 no .
H15 H20C 3.5965 no .
H15 H22A 3.5882 no .
H17 H20A 3.3060 no .
H17 H20B 3.3011 no .
H17 H20C 2.3374 no .
H17 H21A 2.4363 no .
H17 H21B 3.1432 no .
H17 H21C 3.4811 no .
H21C H32A 2.4667 no .
H22A H24 3.1449 no .
H22B H24 2.3286 no .
H24 H29A 2.8403 no .
H24 H29B 3.5636 no .
H24 H29C 2.5850 no .
H26 H29A 3.2209 no .
H26 H29B 2.4010 no .
H26 H29C 3.4284 no .
H26 H30A 2.7198 no .
H26 H30B 2.7351 no .
H26 H30C 3.5853 no .
H32A H33A 2.5282 no .
H32A H33B 3.0299 no .
H32A H33C 3.5734 no .
H32A H34B 3.5537 no .
H32A H34C 3.5399 no .
H32B H33A 3.5629 no .
H32B H33B 3.5728 no .
H32B H34A 3.5299 no .
H32B H34B 2.8917 no .
H32B H34C 2.4730 no .
H32C H33A 2.9158 no .
H32C H33B 2.5278 no .
H32C H33C 3.5629 no .
H32C H34A 3.5637 no .
H32C H34B 2.5145 no .
H32C H34C 2.9963 no .
H33A H34A 3.5445 no .
H33A H34B 3.5628 no .
H33B H34A 2.9015 no .
H33B H34B 2.5104 no .
H33B H34C 3.5514 no .
H33C H34A 2.4950 no .
H33C H34B 3.0021 no .
H33C H34C 3.5520 no .
Cl1 H1B 3.4178 no 1_655
Cl1 H3B 3.4806 no 1_665
Cl1 H8 3.4738 no 2_766
Cl1 H20B 3.3245 no 2_865
Cl1 H29C 3.0242 no .
Cl1 H34A 3.0666 no 1_665
Cl2 H4B 3.4440 no 1_565
Cl2 H11A 3.4870 no 2_766
Cl2 H13A 3.1908 no 1_565
Cl2 H13B 2.9818 no 1_565
O4 H17 3.1436 no 2_765
O4 H20C 2.9515 no 2_765
C1 H21A 3.2184 no 2_665
C1 H24 3.0014 no 1_455
C1 H29C 3.5917 no 1_455
C2 H4A 3.1960 no 1_455
C2 H6 3.1674 no 1_455
C2 H22B 3.5371 no 1_455
C2 H24 3.5464 no 1_455
C3 H11C 3.4004 no 2_756
C3 H20A 3.2975 no 2_755
C3 H30A 3.1935 no 1_545
C4 H2A 3.4762 no 1_655
C4 H11A 2.9599 no 2_756
C4 H11C 3.5753 no 2_756
C5 H11A 3.3471 no 2_756
C5 H11C 3.4095 no 2_756
C6 H6 3.4617 no 2_756
C6 H11A 3.4328 no 2_756
C6 H11C 3.4789 no 2_756
C7 H2C 3.5433 no 2_656
C7 H6 3.3933 no 2_756
C7 H29B 3.5500 no 2_766
C8 H2C 3.0097 no 2_656
C8 H29B 3.2992 no 2_766
C9 H2C 3.3243 no 2_656
C11 H3A 3.3151 no 2_756
C11 H4A 3.4228 no 2_756
C11 H4B 3.3333 no 2_756
C11 H6 3.5425 no 2_756
C11 H26 3.2550 no 2_766
C11 H29B 3.3645 no 2_766
C12 H3C 3.1850 no 2_656
C12 H29A 3.1672 no 1_455
C14 H21B 3.3037 no 2_765
C15 H21B 2.9827 no 2_765
C15 H32B 3.4793 no 1_655
C15 H32C 3.4362 no 1_655
C15 H33C 3.5253 no 2_755
C16 H21B 2.9340 no 2_765
C17 H21B 3.1976 no 2_765
C17 H22A 3.1253 no 2_765
C17 H35A 2.9814 no 2_765
C17 H35B 3.3857 no 2_765
C18 H21B 3.4993 no 2_765
C18 H22A 3.3285 no 2_765
C18 H35A 2.8939 no 2_765
C19 H21B 3.5290 no 2_765
C20 H3B 3.2170 no 2_755
C20 H30A 3.5369 no 2_765
C20 H32C 3.4292 no 1_655
C20 H33C 3.3868 no 2_755
C21 H1A 3.1348 no 2_665
C21 H22A 2.8721 no 2_765
C21 H32B 3.3117 no 2_665
C21 H35A 2.9586 no 2_765
C22 H17 3.1550 no 2_765
C22 H21A 3.0400 no 2_765
C22 H21B 3.4827 no 2_765
C23 H17 2.8748 no 2_765
C23 H21A 3.3423 no 2_765
C24 H1C 3.1169 no 1_655
C24 H2B 3.3550 no 1_655
C24 H17 3.4876 no 2_765
C24 H21A 3.4082 no 2_765
C24 H35B 3.1643 no .
C25 H11B 3.5739 no 2_766
C25 H26 3.5104 no 2_766
C25 H35B 2.7800 no .
C26 H11B 3.0746 no 2_766
C26 H26 3.5472 no 2_766
C26 H29A 3.2981 no 2_766
C26 H29B 3.1234 no 2_766
C26 H35B 3.0920 no .
C27 H17 3.4850 no 2_765
C27 H20C 3.0907 no 2_765
C27 H29B 3.5760 no 2_766
C28 H17 2.8618 no 2_765
C28 H20C 3.0853 no 2_765
C29 H1C 3.5204 no 1_655
C29 H11B 3.3642 no 2_766
C29 H12B 3.2600 no 1_655
C29 H26 3.0001 no 2_766
C29 H30B 3.1934 no 2_766
C29 H35B 3.1530 no .
C30 H12C 3.4688 no 2_666
C30 H20C 3.0447 no 2_765
C30 H29A 3.3806 no 2_766
C32 H15 3.3390 no 1_455
C32 H20B 3.4459 no 1_455
C32 H21B 3.5424 no 2_665
C33 H15 3.3362 no 2_755
C33 H20A 3.3561 no 2_755
C33 H34B 3.4052 no 2_655
C34 H13B 3.5948 no 1_455
C34 H33B 3.4076 no 2_655
C35 H17 3.3555 no 2_765
C35 H21A 3.4115 no 2_765
C35 H29C 3.4064 no .
H1A C21 3.1348 no 2_665
H1A H21A 2.5474 no 2_665
H1A H21B 3.3545 no 2_665
H1A H21C 3.0408 no 2_665
H1A H22B 3.2778 no 1_455
H1A H24 2.9342 no 1_455
H1B Cl1 3.4178 no 1_455
H1B H20B 3.0430 no 2_765
H1B H20C 3.2830 no 2_765
H1B H21A 3.2007 no 2_665
H1B H21C 3.4162 no 2_665
H1B H24 3.4607 no 1_455
H1B H29C 3.5143 no 1_455
H1B H35A 3.4145 no 1_455
H1C C24 3.1169 no 1_455
H1C C29 3.5204 no 1_455
H1C H21A 3.4590 no 2_665
H1C H24 2.2810 no 1_455
H1C H29C 2.8278 no 1_455
H2A C4 3.4762 no 1_455
H2A H4A 2.5082 no 1_455
H2A H6 3.1277 no 1_455
H2A H8 3.4611 no 2_656
H2A H11A 3.2554 no 2_656
H2A H22B 3.1349 no 1_455
H2B C24 3.3550 no 1_455
H2B H4A 3.1385 no 1_455
H2B H6 2.8325 no 1_455
H2B H22B 3.0564 no 1_455
H2B H24 2.6290 no 1_455
H2C C7 3.5433 no 2_656
H2C C8 3.0097 no 2_656
H2C C9 3.3243 no 2_656
H2C H4A 3.5260 no 1_455
H2C H6 3.0121 no 1_455
H2C H8 2.9707 no 2_656
H2C H12A 3.4486 no 2_656
H3A C11 3.3151 no 2_756
H3A H11A 3.0718 no 2_756
H3A H11B 3.4817 no 2_756
H3A H11C 2.8785 no 2_756
H3A H20A 3.3631 no 2_755
H3A H30A 3.4692 no 1_545
H3B Cl1 3.4806 no 1_445
H3B C20 3.2170 no 2_755
H3B H20A 2.4590 no 2_755
H3B H20C 3.1939 no 2_755
H3B H30A 2.7778 no 1_545
H3C C12 3.1850 no 2_656
H3C H11C 3.0347 no 2_756
H3C H12A 2.8254 no 2_656
H3C H12C 2.6957 no 2_656
H3C H30A 2.8641 no 1_545
H4A C2 3.1960 no 1_655
H4A C11 3.4228 no 2_756
H4A H2A 2.5082 no 1_655
H4A H2B 3.1385 no 1_655
H4A H2C 3.5260 no 1_655
H4A H11A 2.5747 no 2_756
H4A H11C 3.5491 no 2_756
H4A H34C 3.4728 no 1_655
H4B Cl2 3.4440 no 1_545
H4B C11 3.3333 no 2_756
H4B H11A 2.6532 no 2_756
H4B H11C 3.1579 no 2_756
H6 C2 3.1674 no 1_655
H6 C6 3.4617 no 2_756
H6 C7 3.3933 no 2_756
H6 C11 3.5425 no 2_756
H6 H2A 3.1277 no 1_655
H6 H2B 2.8325 no 1_655
H6 H2C 3.0121 no 1_655
H6 H6 3.4910 no 2_756
H6 H11A 3.1564 no 2_756
H6 H11C 3.5298 no 2_756
H8 Cl1 3.4738 no 2_766
H8 H2A 3.4611 no 2_656
H8 H2C 2.9707 no 2_656
H8 H29B 2.8949 no 2_766
H8 H29C 3.5844 no 2_766
H11A Cl2 3.4870 no 2_766
H11A C4 2.9599 no 2_756
H11A C5 3.3471 no 2_756
H11A C6 3.4328 no 2_756
H11A H2A 3.2554 no 2_656
H11A H3A 3.0718 no 2_756
H11A H4A 2.5747 no 2_756
H11A H4B 2.6532 no 2_756
H11A H6 3.1564 no 2_756
H11B C25 3.5739 no 2_766
H11B C26 3.0746 no 2_766
H11B C29 3.3642 no 2_766
H11B H3A 3.4817 no 2_756
H11B H26 2.3542 no 2_766
H11B H29B 2.5546 no 2_766
H11B H35B 3.3882 no 2_766
H11C C3 3.4004 no 2_756
H11C C4 3.5753 no 2_756
H11C C5 3.4095 no 2_756
H11C C6 3.4789 no 2_756
H11C H3A 2.8785 no 2_756
H11C H3C 3.0347 no 2_756
H11C H4A 3.5491 no 2_756
H11C H4B 3.1579 no 2_756
H11C H6 3.5298 no 2_756
H11C H26 3.4326 no 2_766
H12A H2C 3.4486 no 2_656
H12A H3C 2.8254 no 2_656
H12A H29A 3.3750 no 1_455
H12B C29 3.2600 no 1_455
H12B H24 3.3762 no 1_455
H12B H29A 2.7305 no 1_455
H12B H29C 2.9271 no 1_455
H12C C30 3.4688 no 2_666
H12C H3C 2.6957 no 2_656
H12C H29A 2.9102 no 1_455
H12C H30A 3.0479 no 2_666
H12C H30B 3.0171 no 2_666
H13A Cl2 3.1908 no 1_545
H13B Cl2 2.9818 no 1_545
H13B C34 3.5948 no 1_655
H13B H34B 3.4365 no 1_655
H13B H34C 2.8823 no 1_655
H15 C32 3.3390 no 1_655
H15 C33 3.3362 no 2_755
H15 H21B 3.3556 no 2_765
H15 H32B 3.0270 no 1_655
H15 H32C 2.8104 no 1_655
H15 H33B 2.8116 no 2_755
H15 H33C 3.0170 no 2_755
H15 H34B 3.0619 no 1_655
H15 H34C 3.3881 no 1_655
H17 O4 3.1436 no 2_765
H17 C22 3.1550 no 2_765
H17 C23 2.8748 no 2_765
H17 C24 3.4876 no 2_765
H17 C27 3.4850 no 2_765
H17 C28 2.8618 no 2_765
H17 C35 3.3555 no 2_765
H17 H22A 2.5322 no 2_765
H17 H35A 2.9592 no 2_765
H17 H35B 3.0011 no 2_765
H20A C3 3.2975 no 2_755
H20A C33 3.3561 no 2_755
H20A H3A 3.3631 no 2_755
H20A H3B 2.4590 no 2_755
H20A H30A 3.4944 no 2_765
H20A H33B 3.4328 no 2_755
H20A H33C 2.5407 no 2_755
H20A H34A 2.8932 no 2_755
H20B Cl1 3.3245 no 2_865
H20B C32 3.4459 no 1_655
H20B H1B 3.0430 no 2_765
H20B H21B 3.2524 no 2_765
H20B H32B 3.5754 no 1_655
H20B H32C 2.6627 no 1_655
H20B H34A 3.5552 no 2_755
H20C O4 2.9515 no 2_765
H20C C27 3.0907 no 2_765
H20C C28 3.0853 no 2_765
H20C C30 3.0447 no 2_765
H20C H1B 3.2830 no 2_765
H20C H3B 3.1939 no 2_755
H20C H30A 2.7760 no 2_765
H20C H30C 2.8556 no 2_765
H21A C1 3.2184 no 2_665
H21A C22 3.0400 no 2_765
H21A C23 3.3423 no 2_765
H21A C24 3.4082 no 2_765
H21A C35 3.4115 no 2_765
H21A H1A 2.5474 no 2_665
H21A H1B 3.2007 no 2_665
H21A H1C 3.4590 no 2_665
H21A H22A 2.4292 no 2_765
H21A H22B 2.9989 no 2_765
H21A H24 3.2565 no 2_765
H21A H32B 3.1371 no 2_665
H21A H35A 2.6100 no 2_765
H21A H35B 3.3653 no 2_765
H21B C14 3.3037 no 2_765
H21B C15 2.9827 no 2_765
H21B C16 2.9340 no 2_765
H21B C17 3.1976 no 2_765
H21B C18 3.4993 no 2_765
H21B C19 3.5290 no 2_765
H21B C22 3.4827 no 2_765
H21B C32 3.5424 no 2_665
H21B H1A 3.3545 no 2_665
H21B H15 3.3556 no 2_765
H21B H20B 3.2524 no 2_765
H21B H22A 2.6567 no 2_765
H21B H22B 3.4626 no 2_765
H21B H32B 2.8888 no 2_665
H21B H32C 3.5667 no 2_665
H21C H1A 3.0408 no 2_665
H21C H1B 3.4162 no 2_665
H21C H32B 3.3772 no 2_665
H21C H35A 2.9431 no 2_765
H22A C17 3.1253 no 2_765
H22A C18 3.3285 no 2_765
H22A C21 2.8721 no 2_765
H22A H17 2.5322 no 2_765
H22A H21A 2.4292 no 2_765
H22A H21B 2.6567 no 2_765
H22B C2 3.5371 no 1_655
H22B H1A 3.2778 no 1_655
H22B H2A 3.1349 no 1_655
H22B H2B 3.0564 no 1_655
H22B H21A 2.9989 no 2_765
H22B H21B 3.4626 no 2_765
H22B H32B 3.1354 no 1_655
H22B H34C 3.2145 no 1_655
H24 C1 3.0014 no 1_655
H24 C2 3.5464 no 1_655
H24 H1A 2.9342 no 1_655
H24 H1B 3.4607 no 1_655
H24 H1C 2.2810 no 1_655
H24 H2B 2.6290 no 1_655
H24 H12B 3.3762 no 1_655
H24 H21A 3.2565 no 2_765
H24 H35B 3.5013 no .
H26 C11 3.2550 no 2_766
H26 C25 3.5104 no 2_766
H26 C26 3.5472 no 2_766
H26 C29 3.0001 no 2_766
H26 H11B 2.3542 no 2_766
H26 H11C 3.4326 no 2_766
H26 H26 3.1774 no 2_766
H26 H29A 2.5754 no 2_766
H26 H29B 2.7209 no 2_766
H26 H35B 3.3777 no .
H29A C12 3.1672 no 1_655
H29A C26 3.2981 no 2_766
H29A C30 3.3806 no 2_766
H29A H12A 3.3750 no 1_655
H29A H12B 2.7305 no 1_655
H29A H12C 2.9102 no 1_655
H29A H26 2.5754 no 2_766
H29A H30A 3.4174 no 2_766
H29A H30B 2.7103 no 2_766
H29B C7 3.5500 no 2_766
H29B C8 3.2992 no 2_766
H29B C11 3.3645 no 2_766
H29B C26 3.1234 no 2_766
H29B C27 3.5760 no 2_766
H29B H8 2.8949 no 2_766
H29B H11B 2.5546 no 2_766
H29B H26 2.7209 no 2_766
H29B H30B 2.9072 no 2_766
H29B H35B 3.2443 no .
H29C Cl1 3.0242 no .
H29C C1 3.5917 no 1_655
H29C C35 3.4064 no .
H29C H1B 3.5143 no 1_655
H29C H1C 2.8278 no 1_655
H29C H8 3.5844 no 2_766
H29C H12B 2.9271 no 1_655
H29C H30B 3.5126 no 2_766
H29C H30C 3.1586 no 1_655
H29C H35B 2.8719 no .
H30A C3 3.1935 no 1_565
H30A C20 3.5369 no 2_765
H30A H3A 3.4692 no 1_565
H30A H3B 2.7778 no 1_565
H30A H3C 2.8641 no 1_565
H30A H12C 3.0479 no 2_666
H30A H20A 3.4944 no 2_765
H30A H20C 2.7760 no 2_765
H30A H29A 3.4174 no 2_766
H30B C29 3.1934 no 2_766
H30B H12C 3.0171 no 2_666
H30B H29A 2.7103 no 2_766
H30B H29B 2.9072 no 2_766
H30B H29C 3.5126 no 2_766
H30C H20C 2.8556 no 2_765
H30C H29C 3.1586 no 1_455
H32B C15 3.4793 no 1_455
H32B C21 3.3117 no 2_665
H32B H15 3.0270 no 1_455
H32B H20B 3.5754 no 1_455
H32B H21A 3.1371 no 2_665
H32B H21B 2.8888 no 2_665
H32B H21C 3.3772 no 2_665
H32B H22B 3.1354 no 1_455
H32C C15 3.4362 no 1_455
H32C C20 3.4292 no 1_455
H32C H15 2.8104 no 1_455
H32C H20B 2.6627 no 1_455
H32C H21B 3.5667 no 2_665
H32C H33B 3.5685 no 2_655
H32C H34B 3.3698 no 2_655
H33B C34 3.4076 no 2_655
H33B H15 2.8116 no 2_755
H33B H20A 3.4328 no 2_755
H33B H32C 3.5685 no 2_655
H33B H34B 2.4505 no 2_655
H33C C15 3.5253 no 2_755
H33C C20 3.3868 no 2_755
H33C H15 3.0170 no 2_755
H33C H20A 2.5407 no 2_755
H34A Cl1 3.0666 no 1_445
H34A H20A 2.8932 no 2_755
H34A H20B 3.5552 no 2_755
H34B C33 3.4052 no 2_655
H34B H13B 3.4365 no 1_455
H34B H15 3.0619 no 1_455
H34B H32C 3.3698 no 2_655
H34B H33B 2.4505 no 2_655
H34B H34B 3.2957 no 2_655
H34C H4A 3.4728 no 1_455
H34C H13B 2.8823 no 1_455
H34C H15 3.3881 no 1_455
H34C H22B 3.2145 no 1_455
H35A C17 2.9814 no 2_765
H35A C18 2.8939 no 2_765
H35A C21 2.9586 no 2_765
H35A H1B 3.4145 no 1_655
H35A H17 2.9592 no 2_765
H35A H21A 2.6100 no 2_765
H35A H21C 2.9431 no 2_765
H35B C17 3.3857 no 2_765
H35B C24 3.1643 no .
H35B C25 2.7800 no .
H35B C26 3.0920 no .
H35B C29 3.1530 no .
H35B H11B 3.3882 no 2_766
H35B H17 3.0011 no 2_765
H35B H21A 3.3653 no 2_765
H35B H24 3.5013 no .
H35B H26 3.3777 no .
H35B H29B 3.2443 no .
H35B H29C 2.8719 no .

loop_
_geom_torsion_atom_site_label_1
_geom_torsion_atom_site_label_2
_geom_torsion_atom_site_label_3
_geom_torsion_atom_site_label_4
_geom_torsion
_geom_torsion_publ_flag
Al1 Ti1 O1 Al1 0.00(2) no
Al1 Ti1 O1 C31 172.63(19) no
O1 Ti1 Al1 O1 0.00(8) no
O1 Ti1 Al1 O2 171.57(8) no
O1 Ti1 Al1 C2 -99.43(9) no
O1 Ti1 Al1 C3 87.97(9) no
Al1 Ti1 O2 Al1 -0.00(2) no
Al1 Ti1 O2 C10 161.11(16) no
O2 Ti1 Al1 O1 -171.57(8) no
O2 Ti1 Al1 O2 -0.00(7) no
O2 Ti1 Al1 C2 88.99(9) no
O2 Ti1 Al1 C3 -83.61(9) no
Al1 Ti1 O3 C19 -76.5(3) no
O3 Ti1 Al1 O1 -21.83(7) no
O3 Ti1 Al1 O2 149.75(7) no
O3 Ti1 Al1 C2 -121.26(7) no
O3 Ti1 Al1 C3 66.14(8) no
Al1 Ti1 O4 C28 73.26(19) no
O4 Ti1 Al1 O1 -178.80(7) no
O4 Ti1 Al1 O2 -7.23(7) no
O4 Ti1 Al1 C2 81.76(7) no
O4 Ti1 Al1 C3 -90.83(8) no
Al1 Ti1 N1 C4 -32.08(11) no
Al1 Ti1 N1 C13 85.99(9) no
Al1 Ti1 N1 C22 -157.37(9) no
N1 Ti1 Al1 O1 -100.30(5) no
N1 Ti1 Al1 O2 71.28(5) no
N1 Ti1 Al1 C2 160.27(6) no
N1 Ti1 Al1 C3 -12.33(6) no
C1 Ti1 Al1 O1 87.23(8) no
C1 Ti1 Al1 O2 -101.19(8) no
C1 Ti1 Al1 C2 -12.20(9) no
C1 Ti1 Al1 C3 175.20(9) no
O1 Ti1 O2 Al1 -5.20(7) no
O1 Ti1 O2 C10 155.91(12) no
O2 Ti1 O1 Al1 5.16(7) no
O2 Ti1 O1 C31 177.79(15) no
O1 Ti1 O3 C19 -89.1(3) no
O3 Ti1 O1 Al1 162.67(8) no
O3 Ti1 O1 C31 -24.70(14) no
O1 Ti1 N1 C4 -67.62(12) no
O1 Ti1 N1 C13 50.45(10) no
O1 Ti1 N1 C22 167.10(9) no
N1 Ti1 O1 Al1 82.59(8) no
N1 Ti1 O1 C31 -104.78(13) no
C1 Ti1 O1 Al1 -95.05(9) no
C1 Ti1 O1 C31 77.58(14) no
O2 Ti1 O3 C19 -36.6(4) no
O3 Ti1 O2 Al1 -62.11(19) no
O3 Ti1 O2 C10 99.00(19) no
O2 Ti1 O4 C28 69.06(18) no
O4 Ti1 O2 Al1 174.22(8) no
O4 Ti1 O2 C10 -24.67(11) no
O2 Ti1 N1 C4 1.85(11) no
O2 Ti1 N1 C13 119.92(10) no
O2 Ti1 N1 C22 -123.43(11) no
N1 Ti1 O2 Al1 -106.35(8) no
N1 Ti1 O2 C10 54.76(11) no
C1 Ti1 O2 Al1 83.65(11) no
C1 Ti1 O2 C10 -115.23(13) no
O3 Ti1 O4 C28 -87.99(18) no
O4 Ti1 O3 C19 84.7(3) no
O3 Ti1 N1 C4 -159.29(13) no
O3 Ti1 N1 C13 -41.22(10) no
O3 Ti1 N1 C22 75.43(10) no
N1 Ti1 O3 C19 7.8(2) no
C1 Ti1 O3 C19 177.9(3) no
O4 Ti1 N1 C4 95.12(12) no
O4 Ti1 N1 C13 -146.80(10) no
O4 Ti1 N1 C22 -30.16(9) no
N1 Ti1 O4 C28 -11.12(17) no
C1 Ti1 O4 C28 169.48(19) no
Ti1 Al1 O1 Ti1 -0.0 no
Ti1 Al1 O1 C31 -173.52(16) no
Ti1 Al1 O2 Ti1 -0.000(11) no
Ti1 Al1 O2 C10 -158.79(17) no
O1 Al1 O2 Ti1 5.69(8) no
O1 Al1 O2 C10 -153.11(14) no
O2 Al1 O1 Ti1 -5.48(7) no
O2 Al1 O1 C31 -179.01(12) no
C2 Al1 O1 Ti1 103.05(13) no
C2 Al1 O1 C31 -70.47(16) no
C3 Al1 O1 Ti1 -117.69(12) no
C3 Al1 O1 C31 68.79(16) no
C2 Al1 O2 Ti1 -109.35(10) no
C2 Al1 O2 C10 91.86(15) no
C3 Al1 O2 Ti1 119.62(10) no
C3 Al1 O2 C10 -39.17(16) no
Ti1 O1 C31 C32 -37.9(3) no
Ti1 O1 C31 C33 83.5(2) no
Ti1 O1 C31 C34 -157.29(11) no
Al1 O1 C31 C32 133.33(13) no
Al1 O1 C31 C33 -105.19(16) no
Al1 O1 C31 C34 14.0(3) no
Ti1 O2 C10 C5 -65.7(2) no
Ti1 O2 C10 C9 111.73(16) no
Al1 O2 C10 C5 89.9(2) no
Al1 O2 C10 C9 -92.6(2) no
Ti1 O3 C19 C14 11.5(4) no
Ti1 O3 C19 C18 -167.86(18) no
Ti1 O4 C28 C23 26.5(4) no
Ti1 O4 C28 C27 -153.98(16) no
Ti1 N1 C4 C5 -50.4(2) no
Ti1 N1 C13 C14 63.51(17) no
Ti1 N1 C22 C23 58.64(17) no
C4 N1 C13 C14 -174.50(15) no
C13 N1 C4 C5 -169.25(16) no
C4 N1 C22 C23 -67.8(2) no
C22 N1 C4 C5 74.6(2) no
C13 N1 C22 C23 176.07(14) no
C22 N1 C13 C14 -55.5(2) no
N1 C4 C5 C6 -118.80(19) no
N1 C4 C5 C10 61.7(3) no
C4 C5 C6 C7 179.35(16) no
C4 C5 C10 O2 -2.0(3) no
C4 C5 C10 C9 -179.40(16) no
C6 C5 C10 O2 178.49(17) no
C6 C5 C10 C9 1.1(3) no
C10 C5 C6 C7 -1.2(3) no
C5 C6 C7 C8 0.5(3) no
C5 C6 C7 C11 -178.10(17) no
C6 C7 C8 C9 0.2(4) no
C11 C7 C8 C9 178.85(19) no
C7 C8 C9 C10 -0.3(4) no
C7 C8 C9 C12 -179.02(18) no
C8 C9 C10 O2 -177.71(18) no
C8 C9 C10 C5 -0.4(3) no
C12 C9 C10 O2 1.0(4) no
C12 C9 C10 C5 178.33(19) no
N1 C13 C14 C15 135.22(19) no
N1 C13 C14 C19 -45.9(3) no
C13 C14 C15 C16 178.6(2) no
C13 C14 C19 O3 2.5(4) no
C13 C14 C19 C18 -178.16(19) no
C15 C14 C19 O3 -178.6(2) no
C15 C14 C19 C18 0.7(4) no
C19 C14 C15 C16 -0.3(4) no
C14 C15 C16 C17 -0.4(4) no
C14 C15 C16 C20 179.1(2) no
C15 C16 C17 C18 0.8(4) no
C20 C16 C17 C18 -178.7(3) no
C16 C17 C18 C19 -0.4(4) no
C16 C17 C18 C21 179.3(2) no
C17 C18 C19 O3 179.0(2) no
C17 C18 C19 C14 -0.4(4) no
C21 C18 C19 O3 -0.8(4) no
C21 C18 C19 C14 179.9(2) no
N1 C22 C23 C24 136.97(16) no
N1 C22 C23 C28 -48.6(3) no
C22 C23 C24 C25 174.22(15) no
C22 C23 C28 O4 4.6(3) no
C22 C23 C28 C27 -174.94(15) no
C24 C23 C28 O4 179.11(16) no
C24 C23 C28 C27 -0.5(3) no
C28 C23 C24 C25 -0.3(3) no
C23 C24 C25 C26 0.2(3) no
C23 C24 C25 C29 179.28(16) no
C24 C25 C26 C27 0.7(3) no
C29 C25 C26 C27 -178.40(17) no
C25 C26 C27 C28 -1.4(3) no
C25 C26 C27 C30 177.62(17) no
C26 C27 C28 O4 -178.30(16) no
C26 C27 C28 C23 1.3(3) no
C30 C27 C28 O4 2.7(3) no
C30 C27 C28 C23 -177.76(16) no
